data_4077823
loop_
_publ_author_name
'Ellis, Dianne D.'
'Jelliss, Paul A.'
'Stone, F. Gordon A.'

_publ_section_title
;
 Studies with the Rhenacarborane Cs[Re(CO)3(\h5-7,8-C2B9H11)]:&#x00A0;
 Surprising Reactivity with a Range of Metal Ligand Fragments&#x2020;
;
_journal_issue 24
_journal_name_full Organometallics
_journal_page_first 4982
_journal_paper_doi 10.1021/om9905097
_journal_volume 18
_journal_year 1999
_chemical_formula_moiety 'C41 H41 B9 Cl O3 P2 Re Ru'
_chemical_formula_structural '[Re(CO)~3~{C~2~B~9~H~11~}RuCl{PPh~3~}~2~]'
_chemical_formula_sum 'C41 H41 B9 Cl O3 P2 Re Ru'
_chemical_formula_weight 1063.69
_space_group_IT_number 14
_symmetry_cell_setting monoclinic
_symmetry_space_group_name_Hall '-P 2yn'
_symmetry_space_group_name_H-M 'P 1 21/n 1'
_atom_sites_solution_hydrogens geom
_atom_sites_solution_primary direct
_atom_sites_solution_secondary difmap
_audit_creation_method SHELXL
_cell_angle_alpha 90.00
_cell_angle_beta 115.095(8)
_cell_angle_gamma 90.00
_cell_formula_units_Z 4
_cell_length_a 19.4834(25)
_cell_length_b 12.3344(10)
_cell_length_c 19.7114(18)
_cell_measurement_reflns_used 512
_cell_measurement_temperature 173(2)
_cell_measurement_theta_max 50
_cell_measurement_theta_min 5
_cell_volume 4289.8(8)
_computing_cell_refinement 'SAINT (Bruker, 1995)'
_computing_data_collection 'SMART (Bruker, 1995)'
_computing_data_reduction 'SAINT (Bruker, 1995)'
_computing_molecular_graphics 'XP in SHELXTL-PC (Bruker, 1995)'
_computing_publication_material 'SHELXL-97 (Sheldrick, 1997)'
_computing_structure_refinement 'SHELXL-97 (Sheldrick, 1997)'
_computing_structure_solution 'SHELXS-97 (Sheldrick, 1997)'
_diffrn_ambient_temperature 173(2)
_diffrn_measured_fraction_theta_max 99.6
_diffrn_measurement_device 'Siemens SMART CCD Area Detector'
_diffrn_measurement_method '\w rotation with narrow frames'
_diffrn_radiation_monochromator graphite
_diffrn_radiation_source 'fine-focus sealed tube'
_diffrn_radiation_type MoK\a
_diffrn_radiation_wavelength 0.71073
_diffrn_reflns_av_R_equivalents 0.0302
_diffrn_reflns_av_sigmaI/netI 0.0403
_diffrn_reflns_limit_h_max 22
_diffrn_reflns_limit_h_min -25
_diffrn_reflns_limit_k_max 13
_diffrn_reflns_limit_k_min -16
_diffrn_reflns_limit_l_max 25
_diffrn_reflns_limit_l_min -24
_diffrn_reflns_number 27067
_diffrn_reflns_theta_full 49.5
_diffrn_reflns_theta_max 27.48
_diffrn_reflns_theta_min 1.94
_diffrn_standards_decay_% none
_exptl_absorpt_coefficient_mu 3.347
_exptl_absorpt_correction_T_max 0.86208
_exptl_absorpt_correction_T_min 0.65544
_exptl_absorpt_correction_type 'SADABS (Sheldrick, 1996)'
_exptl_crystal_colour 'dark red-brown'
_exptl_crystal_density_diffrn 1.647
_exptl_crystal_density_meas ?
_exptl_crystal_description prisms
_exptl_crystal_F_000 2088
_exptl_crystal_size_max 0.2
_exptl_crystal_size_mid 0.15
_exptl_crystal_size_min 0.15
_refine_diff_density_max 0.818
_refine_diff_density_min -0.985
_refine_diff_density_rms 0.089
_refine_ls_extinction_method none
_refine_ls_goodness_of_fit_all 0.971
_refine_ls_goodness_of_fit_obs 1.012
_refine_ls_hydrogen_treatment 'see text'
_refine_ls_matrix_type full
_refine_ls_number_parameters 535
_refine_ls_number_reflns 9806
_refine_ls_number_restraints 0
_refine_ls_restrained_S_all 0.971
_refine_ls_restrained_S_obs 1.012
_refine_ls_R_factor_all 0.0396
_refine_ls_R_factor_obs 0.0249
_refine_ls_shift/esd_max 0.001
_refine_ls_shift/esd_mean 0.000
_refine_ls_structure_factor_coef Fsqd
_refine_ls_weighting_details 'w=1/[\s^2^(Fo^2^)+(0.0218P)^2^+0.0000P] where P=(Fo^2^+2Fc^2^)/3'
_refine_ls_weighting_scheme calc
_refine_ls_wR_factor_all 0.0517
_refine_ls_wR_factor_obs 0.0479
_reflns_number_observed 7868
_reflns_number_total 9806
_reflns_observed_criterion >2sigma(I)
_cod_data_source_file om9905097.cif
_cod_data_source_block 2a
_cod_depositor_comments
;
The following automatic conversions were performed:

'_symmetry_cell_setting' value 'Monoclinic' changed to 'monoclinic'
according to /home/saulius/struct/CIF-dictionaries/cif_core.dic
dictionary named 'cif_core.dic' version 2.4.2 from 2011-04-26.

Automatic conversion script
Id: cif_fix_values 1715 2011-07-08 13:25:40Z adriana 

The following automatic conversions were performed:

'_exptl_crystal_density_meas' value 'not measured' was changed to '?'
- the value is perceived as not measured.

Automatic conversion script
Id: cif_fix_values 3008 2015-01-20 13:52:24Z robertas 

The following automatic conversions were performed:

'_refine_ls_weighting_scheme' value 'calc
w=1/[\s^2^(Fo^2^)+(0.0218P)^2^+0.0000P] where P=(Fo^2^+2Fc^2^)/3' was
changed to 'calc'. New tag '_refine_ls_weighting_details' was
created. The value of the new tag was set to
'w=1/[\s^2^(Fo^2^)+(0.0218P)^2^+0.0000P] where P=(Fo^2^+2Fc^2^)/3'.

Automatic conversion script
Id: cif_fix_values 3143 2015-03-26 13:38:13Z robertas 
;
_cod_original_sg_symbol_H-M 'P 21/n'
_cod_database_code 4077823

loop_
_symmetry_equiv_pos_as_xyz
'x, y, z'
'-x+1/2, y+1/2, -z+1/2'
'-x, -y, -z'
'x-1/2, -y-1/2, z-1/2'

loop_
_atom_site_aniso_label
_atom_site_aniso_U_11
_atom_site_aniso_U_22
_atom_site_aniso_U_33
_atom_site_aniso_U_23
_atom_site_aniso_U_13
_atom_site_aniso_U_12
Re 0.02700(7) 0.03153(7) 0.01901(6) -0.00068(5) 0.01143(5) 0.00762(6)
C3 0.035(2) 0.043(2) 0.026(2) -0.0033(15) 0.014(2) 0.011(2)
O3 0.066(2) 0.0477(15) 0.0357(14) 0.0168(11) 0.0299(14) 0.0229(13)
C4 0.035(2) 0.043(2) 0.027(2) 0.0027(15) 0.016(2) 0.007(2)
O4 0.071(2) 0.0491(15) 0.0402(15) -0.0115(12) 0.0321(14) 0.0121(14)
C5 0.038(2) 0.049(2) 0.019(2) -0.0070(14) 0.014(2) 0.009(2)
O5 0.0302(15) 0.086(2) 0.0309(13) -0.0143(13) 0.0096(12) -0.0005(14)
C1 0.023(2) 0.036(2) 0.026(2) -0.0001(13) 0.0108(14) 0.0080(14)
C2 0.034(2) 0.026(2) 0.026(2) 0.0007(12) 0.0134(15) 0.0097(14)
B3 0.030(2) 0.021(2) 0.019(2) -0.0006(13) 0.012(2) 0.0051(14)
B4 0.020(2) 0.021(2) 0.022(2) 0.0019(13) 0.0098(14) 0.0059(14)
B5 0.023(2) 0.030(2) 0.029(2) 0.0021(14) 0.013(2) 0.0055(15)
B6 0.024(2) 0.040(2) 0.031(2) -0.006(2) 0.009(2) 0.005(2)
B7 0.031(2) 0.041(2) 0.025(2) 0.001(2) 0.008(2) 0.018(2)
B8 0.037(2) 0.028(2) 0.024(2) 0.0032(14) 0.012(2) 0.015(2)
B9 0.026(2) 0.023(2) 0.018(2) 0.0007(12) 0.0099(14) 0.0063(14)
B10 0.020(2) 0.025(2) 0.024(2) -0.0002(14) 0.0080(15) 0.0032(14)
B11 0.028(2) 0.033(2) 0.024(2) -0.0023(14) 0.009(2) 0.009(2)
Ru 0.01599(12) 0.01514(11) 0.01565(11) -0.00093(8) 0.00569(9) 0.00160(9)
Cl 0.0215(4) 0.0322(4) 0.0169(3) -0.0085(3) 0.0037(3) 0.0041(3)
P1 0.0202(4) 0.0163(4) 0.0217(4) 0.0002(3) 0.0090(3) 0.0013(3)
C20 0.028(2) 0.0210(15) 0.026(2) 0.0026(12) 0.0131(14) -0.0013(13)
C21 0.037(2) 0.025(2) 0.030(2) 0.0074(13) 0.018(2) 0.0058(14)
C22 0.051(2) 0.041(2) 0.031(2) 0.0062(15) 0.025(2) 0.008(2)
C23 0.047(2) 0.054(2) 0.032(2) 0.020(2) 0.021(2) 0.013(2)
C24 0.053(3) 0.048(2) 0.047(2) 0.025(2) 0.030(2) 0.024(2)
C25 0.051(2) 0.032(2) 0.038(2) 0.0136(15) 0.028(2) 0.018(2)
C30 0.022(2) 0.0186(15) 0.041(2) -0.0062(13) 0.0162(15) -0.0008(12)
C31 0.026(2) 0.025(2) 0.050(2) -0.0070(15) 0.011(2) -0.0029(14)
C32 0.027(2) 0.041(2) 0.061(2) -0.018(2) 0.012(2) -0.008(2)
C33 0.034(2) 0.035(2) 0.081(3) -0.028(2) 0.035(2) -0.012(2)
C34 0.054(3) 0.024(2) 0.079(3) -0.008(2) 0.048(2) -0.013(2)
C35 0.040(2) 0.024(2) 0.051(2) -0.0038(14) 0.029(2) -0.0035(15)
C40 0.024(2) 0.0129(13) 0.0211(14) 0.0006(10) 0.0111(13) 0.0015(11)
C41 0.030(2) 0.0178(14) 0.0221(15) 0.0021(11) 0.0081(13) 0.0025(13)
C42 0.049(2) 0.0178(15) 0.025(2) 0.0016(12) 0.017(2) 0.0096(14)
C43 0.043(2) 0.024(2) 0.037(2) 0.0086(13) 0.026(2) 0.0154(15)
C44 0.025(2) 0.027(2) 0.039(2) 0.0081(14) 0.0131(15) 0.0077(14)
C45 0.025(2) 0.0165(14) 0.028(2) 0.0002(11) 0.0102(14) 0.0012(12)
P2 0.0187(4) 0.0160(3) 0.0159(3) -0.0014(3) 0.0073(3) -0.0001(3)
C50 0.022(2) 0.0210(14) 0.0170(14) 0.0016(11) 0.0083(12) 0.0024(12)
C51 0.024(2) 0.0235(15) 0.0171(14) 0.0002(11) 0.0089(13) 0.0021(12)
C52 0.032(2) 0.033(2) 0.024(2) -0.0033(13) 0.0130(14) 0.0063(14)
C53 0.036(2) 0.040(2) 0.028(2) 0.0039(14) 0.021(2) 0.007(2)
C54 0.037(2) 0.035(2) 0.042(2) 0.0046(15) 0.026(2) -0.003(2)
C55 0.036(2) 0.024(2) 0.031(2) -0.0024(13) 0.020(2) -0.0024(14)
C60 0.023(2) 0.0183(14) 0.0259(15) -0.0026(11) 0.0154(13) -0.0015(12)
C61 0.030(2) 0.0204(15) 0.029(2) -0.0019(12) 0.0154(14) -0.0031(13)
C62 0.039(2) 0.023(2) 0.041(2) 0.0072(14) 0.024(2) 0.0042(14)
C63 0.057(2) 0.015(2) 0.058(2) -0.0041(15) 0.039(2) -0.003(2)
C64 0.048(2) 0.025(2) 0.044(2) -0.0173(15) 0.027(2) -0.012(2)
C65 0.028(2) 0.023(2) 0.031(2) -0.0046(12) 0.0143(14) -0.0041(13)
C70 0.020(2) 0.0141(13) 0.0209(14) -0.0013(10) 0.0068(12) -0.0005(11)
C71 0.021(2) 0.0211(14) 0.026(2) -0.0034(12) 0.0102(13) -0.0061(12)
C72 0.017(2) 0.025(2) 0.037(2) 0.0038(13) 0.0050(14) -0.0003(13)
C73 0.025(2) 0.031(2) 0.027(2) 0.0072(13) 0.0001(14) -0.0078(14)
C74 0.028(2) 0.039(2) 0.019(2) 0.0010(13) 0.0087(14) -0.0049(14)
C75 0.023(2) 0.028(2) 0.0205(15) -0.0019(12) 0.0072(13) 0.0002(13)

loop_
_atom_site_label
_atom_site_type_symbol
_atom_site_fract_x
_atom_site_fract_y
_atom_site_fract_z
_atom_site_U_iso_or_equiv
_atom_site_thermal_displace_type
_atom_site_occupancy
_atom_site_calc_flag
_atom_site_refinement_flags
Re Re -0.090830(7) 0.487229(10) 0.345855(6) 0.02527(4) Uani 1 d .
C3 C -0.0806(2) 0.3776(3) 0.4179(2) 0.0342(8) Uani 1 d .
O3 O -0.0772(2) 0.3089(2) 0.45890(13) 0.0470(7) Uani 1 d .
C4 C -0.1082(2) 0.5918(3) 0.4102(2) 0.0340(8) Uani 1 d .
O4 O -0.1201(2) 0.6564(2) 0.44585(13) 0.0504(7) Uani 1 d .
C5 C 0.0159(2) 0.5162(3) 0.3963(2) 0.0351(8) Uani 1 d .
O5 O 0.07992(14) 0.5327(2) 0.42315(13) 0.0503(7) Uani 1 d .
C1 C -0.2133(2) 0.4837(2) 0.2499(2) 0.0284(7) Uani 1 d .
H1 H -0.2494(2) 0.4935(2) 0.2811(2) 0.034 Uiso 1 calc R
C2 C -0.1656(2) 0.5851(2) 0.2386(2) 0.0286(7) Uani 1 d .
H2 H -0.1678(2) 0.6671(2) 0.2621(2) 0.034 Uiso 1 calc R
B3 B -0.0840(2) 0.5471(3) 0.2358(2) 0.0231(7) Uani 1 d .
H3 H -0.0312(2) 0.5972(3) 0.2540(2) 0.028 Uiso 1 calc R
B4 B -0.0862(2) 0.3999(3) 0.2427(2) 0.0203(7) Uani 1 d .
H4 H -0.0340(16) 0.3366(21) 0.2558(15) 0.027(8) Uiso 1 d .
B5 B -0.1685(2) 0.3631(3) 0.2563(2) 0.0267(8) Uani 1 d .
H5 H -0.1723(2) 0.2900(3) 0.2883(2) 0.032 Uiso 1 calc R
B6 B -0.2498(2) 0.4027(3) 0.1716(2) 0.0326(8) Uani 1 d .
H6 H -0.3043(2) 0.3565(3) 0.1515(2) 0.039 Uiso 1 calc R
B7 B -0.2481(2) 0.5460(3) 0.1627(2) 0.0337(9) Uani 1 d .
H7 H -0.3015(2) 0.5948(3) 0.1375(2) 0.040 Uiso 1 calc R
B8 B -0.1654(2) 0.5842(3) 0.1516(2) 0.0297(8) Uani 1 d .
H8 H -0.1643(2) 0.6571(3) 0.1181(2) 0.036 Uiso 1 calc R
B9 B -0.1165(2) 0.4631(3) 0.1552(2) 0.0220(7) Uani 1 d .
H9 H -0.0801(15) 0.4440(20) 0.1239(14) 0.018(7) Uiso 1 d .
B10 B -0.1676(2) 0.3537(3) 0.1666(2) 0.0238(7) Uani 1 d .
H10 H -0.1623(15) 0.2776(20) 0.1428(14) 0.018(7) Uiso 1 d .
B11 B -0.2173(2) 0.4633(3) 0.1079(2) 0.0292(8) Uani 1 d .
H11 H -0.2495(2) 0.4558(3) 0.0457(2) 0.035 Uiso 1 calc R
Ru Ru -0.045435(13) 0.30183(2) 0.166868(12) 0.01594(5) Uani 1 d .
Cl Cl -0.06723(4) 0.26609(6) 0.04060(4) 0.0251(2) Uani 1 d .
P1 P -0.02467(4) 0.12181(6) 0.20182(4) 0.0194(2) Uani 1 d .
C20 C 0.0092(2) 0.0828(2) 0.3007(2) 0.0244(6) Uani 1 d .
C21 C -0.0101(2) 0.1428(2) 0.3495(2) 0.0296(7) Uani 1 d .
H21 H -0.0410(2) 0.2053(2) 0.3316(2) 0.036 Uiso 1 calc R
C22 C 0.0151(2) 0.1131(3) 0.4239(2) 0.0384(8) Uani 1 d .
H22 H 0.0018(2) 0.1558(3) 0.4567(2) 0.046 Uiso 1 calc R
C23 C 0.0593(2) 0.0219(3) 0.4508(2) 0.0428(9) Uani 1 d .
H23 H 0.0772(2) 0.0024(3) 0.5021(2) 0.051 Uiso 1 calc R
C24 C 0.0772(2) -0.0405(3) 0.4029(2) 0.0467(10) Uani 1 d .
H24 H 0.1068(2) -0.1042(3) 0.4209(2) 0.056 Uiso 1 calc R
C25 C 0.0523(2) -0.0109(2) 0.3288(2) 0.0373(8) Uani 1 d .
H25 H 0.0647(2) -0.0552(2) 0.2962(2) 0.045 Uiso 1 calc R
C30 C -0.1135(2) 0.0433(2) 0.1565(2) 0.0264(7) Uani 1 d .
C31 C -0.1657(2) 0.0682(3) 0.0840(2) 0.0352(8) Uani 1 d .
H31 H -0.1580(2) 0.1303(3) 0.0596(2) 0.042 Uiso 1 calc R
C32 C -0.2290(2) 0.0037(3) 0.0470(2) 0.0455(9) Uani 1 d .
H32 H -0.2643(2) 0.0225(3) -0.0023(2) 0.055 Uiso 1 calc R
C33 C -0.2411(2) -0.0869(3) 0.0805(2) 0.0467(10) Uani 1 d .
H33 H -0.2839(2) -0.1320(3) 0.0546(2) 0.056 Uiso 1 calc R
C34 C -0.1902(2) -0.1117(3) 0.1526(2) 0.0453(10) Uani 1 d .
H34 H -0.1989(2) -0.1735(3) 0.1766(2) 0.054 Uiso 1 calc R
C35 C -0.1265(2) -0.0483(2) 0.1908(2) 0.0352(8) Uani 1 d .
H35 H -0.0918(2) -0.0673(2) 0.2402(2) 0.042 Uiso 1 calc R
C40 C 0.0392(2) 0.0461(2) 0.17270(15) 0.0189(6) Uani 1 d .
C41 C 0.0113(2) -0.0106(2) 0.1053(2) 0.0243(6) Uani 1 d .
H41 H -0.0418(2) -0.0166(2) 0.0763(2) 0.029 Uiso 1 calc R
C42 C 0.0609(2) -0.0583(2) 0.0802(2) 0.0302(7) Uani 1 d .
H42 H 0.0415(2) -0.0977(2) 0.0344(2) 0.036 Uiso 1 calc R
C43 C 0.1380(2) -0.0488(2) 0.1214(2) 0.0316(8) Uani 1 d .
H43 H 0.1717(2) -0.0789(2) 0.1030(2) 0.038 Uiso 1 calc R
C44 C 0.1663(2) 0.0045(2) 0.1895(2) 0.0305(7) Uani 1 d .
H44 H 0.2195(2) 0.0093(2) 0.2185(2) 0.037 Uiso 1 calc R
C45 C 0.1172(2) 0.0511(2) 0.2153(2) 0.0238(6) Uani 1 d .
H45 H 0.1370(2) 0.0866(2) 0.2625(2) 0.029 Uiso 1 calc R
P2 P 0.07651(4) 0.35462(5) 0.19662(4) 0.01685(15) Uani 1 d .
C50 C 0.1214(2) 0.3354(2) 0.13200(15) 0.0199(6) Uani 1 d .
C51 C 0.1121(2) 0.2394(2) 0.09113(14) 0.0215(6) Uani 1 d .
H51 H 0.0785(2) 0.1848(2) 0.09307(14) 0.026 Uiso 1 calc R
C52 C 0.1518(2) 0.2239(2) 0.0478(2) 0.0291(7) Uani 1 d .
H52 H 0.1453(2) 0.1585(2) 0.0203(2) 0.035 Uiso 1 calc R
C53 C 0.2007(2) 0.3026(2) 0.0443(2) 0.0320(7) Uani 1 d .
H53 H 0.2277(2) 0.2912(2) 0.0145(2) 0.038 Uiso 1 calc R
C54 C 0.2102(2) 0.3974(3) 0.0841(2) 0.0348(8) Uani 1 d .
H54 H 0.2437(2) 0.4517(3) 0.0816(2) 0.042 Uiso 1 calc R
C55 C 0.1710(2) 0.4137(2) 0.1275(2) 0.0286(7) Uani 1 d .
H55 H 0.1780(2) 0.4793(2) 0.1549(2) 0.034 Uiso 1 calc R
C60 C 0.0816(2) 0.5024(2) 0.2070(2) 0.0208(6) Uani 1 d .
C61 C 0.0415(2) 0.5657(2) 0.1432(2) 0.0252(7) Uani 1 d .
H61 H 0.0127(2) 0.5314(2) 0.0966(2) 0.030 Uiso 1 calc R
C62 C 0.0437(2) 0.6780(2) 0.1476(2) 0.0322(7) Uani 1 d .
H62 H 0.0161(2) 0.7202(2) 0.1042(2) 0.039 Uiso 1 calc R
C63 C 0.0859(2) 0.7282(2) 0.2151(2) 0.0383(9) Uani 1 d .
H63 H 0.0875(2) 0.8051(2) 0.2181(2) 0.046 Uiso 1 calc R
C64 C 0.1259(2) 0.6670(2) 0.2785(2) 0.0361(8) Uani 1 d .
H64 H 0.1547(2) 0.7021(2) 0.3249(2) 0.043 Uiso 1 calc R
C65 C 0.1241(2) 0.5542(2) 0.2748(2) 0.0267(7) Uani 1 d .
H65 H 0.1520(2) 0.5126(2) 0.3184(2) 0.032 Uiso 1 calc R
C70 C 0.1478(2) 0.3032(2) 0.28595(15) 0.0190(6) Uani 1 d .
C71 C 0.2174(2) 0.2627(2) 0.2938(2) 0.0227(6) Uani 1 d .
H71 H 0.2311(2) 0.2677(2) 0.2530(2) 0.027 Uiso 1 calc R
C72 C 0.2669(2) 0.2154(2) 0.3598(2) 0.0284(7) Uani 1 d .
H72 H 0.3144(2) 0.1883(2) 0.3644(2) 0.034 Uiso 1 calc R
C73 C 0.2473(2) 0.2074(2) 0.4195(2) 0.0313(7) Uani 1 d .
H73 H 0.2805(2) 0.1722(2) 0.4644(2) 0.038 Uiso 1 calc R
C74 C 0.1800(2) 0.2502(2) 0.4140(2) 0.0291(7) Uani 1 d .
H74 H 0.1675(2) 0.2472(2) 0.4557(2) 0.035 Uiso 1 calc R
C75 C 0.1303(2) 0.2980(2) 0.34751(15) 0.0242(6) Uani 1 d .
H75 H 0.0838(2) 0.3274(2) 0.34389(15) 0.029 Uiso 1 calc R

loop_
_atom_type_symbol
_atom_type_description
_atom_type_scat_dispersion_real
_atom_type_scat_dispersion_imag
_atom_type_scat_source
C C 0.0033 0.0016 'International Tables Vol C Tables 4.2.6.8 and 6.1.1.4'
H H 0.0000 0.0000 'International Tables Vol C Tables 4.2.6.8 and 6.1.1.4'
B B 0.0013 0.0007 'International Tables Vol C Tables 4.2.6.8 and 6.1.1.4'
O O 0.0106 0.0060 'International Tables Vol C Tables 4.2.6.8 and 6.1.1.4'
P P 0.1023 0.0942 'International Tables Vol C Tables 4.2.6.8 and 6.1.1.4'
Cl Cl 0.1484 0.1585 'International Tables Vol C Tables 4.2.6.8 and 6.1.1.4'
Ru Ru -1.2594 0.8363 'International Tables Vol C Tables 4.2.6.8 and 6.1.1.4'
Re Re -1.0185 7.2310 'International Tables Vol C Tables 4.2.6.8 and 6.1.1.4'

loop_
_geom_angle_atom_site_label_1
_geom_angle_atom_site_label_2
_geom_angle_atom_site_label_3
_geom_angle
_geom_angle_publ_flag
C3 Re C5 89.88(14) yes
C3 Re C4 88.65(13) yes
C5 Re C4 89.35(13) yes
C3 Re C2 150.38(13) yes
C5 Re C2 119.74(13) yes
C4 Re C2 91.91(12) yes
C3 Re C1 109.77(13) yes
C5 Re C1 159.03(12) yes
C4 Re C1 98.09(12) yes
C2 Re C1 40.88(11) yes
C3 Re B4 106.91(12) yes
C5 Re B4 95.97(12) yes
C4 Re B4 163.51(12) yes
C2 Re B4 71.89(10) yes
C1 Re B4 71.87(11) yes
C3 Re B5 85.87(13) yes
C5 Re B5 136.39(12) yes
C4 Re B5 133.80(13) yes
C2 Re B5 72.53(12) yes
C1 Re B5 42.68(11) yes
B4 Re B5 45.07(11) yes
C3 Re B3 151.77(12) yes
C5 Re B3 86.94(13) yes
C4 Re B3 119.33(12) yes
C2 Re B3 42.09(11) yes
C1 Re B3 72.31(12) yes
B4 Re B3 45.78(11) yes
B5 Re B3 77.36(12) yes
O3 C3 Re 176.8(3) yes
O4 C4 Re 177.2(3) yes
O5 C5 Re 176.6(3) yes
C2 C1 B5 112.2(2) ?
C2 C1 B6 111.5(2) ?
B5 C1 B6 64.1(2) ?
C2 C1 B7 62.0(2) ?
B5 C1 B7 115.7(2) ?
B6 C1 B7 61.9(2) ?
C2 C1 Re 69.5(2) ?
B5 C1 Re 68.9(2) ?
B6 C1 Re 129.1(2) ?
B7 C1 Re 129.0(2) ?
C1 C2 B3 113.1(2) ?
C1 C2 B8 112.0(2) ?
B3 C2 B8 64.1(2) ?
C1 C2 B7 62.0(2) ?
B3 C2 B7 115.9(2) ?
B8 C2 B7 62.1(2) ?
C1 C2 Re 69.61(14) ?
B3 C2 Re 69.44(15) ?
B8 C2 Re 129.6(2) ?
B7 C2 Re 129.1(2) ?
C2 B3 B9 102.0(2) ?
C2 B3 B8 58.9(2) ?
B9 B3 B8 58.8(2) ?
C2 B3 B4 102.9(2) ?
B9 B3 B4 58.3(2) ?
B8 B3 B4 106.4(2) ?
C2 B3 Re 68.47(14) ?
B9 B3 Re 120.4(2) ?
B8 B3 Re 124.0(2) ?
B4 B3 Re 66.79(14) ?
B9 B4 B10 59.8(2) ?
B9 B4 B5 108.1(2) ?
B10 B4 B5 60.3(2) ?
B9 B4 B3 59.5(2) ?
B10 B4 B3 107.6(2) ?
B5 B4 B3 108.3(2) ?
B9 B4 Ru 70.18(14) ?
B10 B4 Ru 73.2(2) ?
B5 B4 Ru 122.6(2) ?
B3 B4 Ru 116.6(2) ?
B9 B4 Re 122.1(2) ?
B10 B4 Re 122.7(2) ?
B5 B4 Re 67.61(15) ?
B3 B4 Re 67.43(14) ?
Ru B4 Re 162.8(2) yes
C1 B5 B10 101.7(2) ?
C1 B5 B4 103.3(2) ?
B10 B5 B4 58.7(2) ?
C1 B5 B6 58.4(2) ?
B10 B5 B6 58.4(2) ?
B4 B5 B6 106.3(2) ?
C1 B5 Re 68.4(2) ?
B10 B5 Re 121.1(2) ?
B4 B5 Re 67.3(2) ?
B6 B5 Re 123.4(2) ?
C1 B6 B10 102.2(3) ?
C1 B6 B7 59.5(2) ?
B10 B6 B7 106.3(3) ?
C1 B6 B11 104.6(3) ?
B10 B6 B11 60.1(2) ?
B7 B6 B11 59.3(2) ?
C1 B6 B5 57.5(2) ?
B10 B6 B5 59.9(2) ?
B7 B6 B5 108.2(3) ?
B11 B6 B5 109.1(3) ?
C1 B7 C2 56.0(2) ?
C1 B7 B11 105.0(2) ?
C2 B7 B11 104.9(3) ?
C1 B7 B6 58.5(2) ?
C2 B7 B6 103.9(2) ?
B11 B7 B6 60.8(2) ?
C1 B7 B8 104.2(2) ?
C2 B7 B8 58.4(2) ?
B11 B7 B8 61.1(2) ?
B6 B7 B8 109.4(2) ?
C2 B8 B9 101.3(2) ?
C2 B8 B7 59.5(2) ?
B9 B8 B7 105.8(3) ?
C2 B8 B3 57.0(2) ?
B9 B8 B3 59.8(2) ?
B7 B8 B3 107.9(2) ?
C2 B8 B11 104.1(2) ?
B9 B8 B11 60.0(2) ?
B7 B8 B11 59.0(2) ?
B3 B8 B11 109.0(2) ?
B10 B9 B4 60.1(2) ?
B10 B9 B8 109.5(3) ?
B4 B9 B8 111.7(2) ?
B10 B9 B3 110.0(2) ?
B4 B9 B3 62.2(2) ?
B8 B9 B3 61.4(2) ?
B10 B9 B11 60.4(2) ?
B4 B9 B11 110.6(2) ?
B8 B9 B11 61.3(2) ?
B3 B9 B11 111.3(2) ?
B10 B9 Ru 71.4(2) ?
B4 B9 Ru 66.00(14) ?
B8 B9 Ru 176.8(2) ?
B3 B9 Ru 115.4(2) ?
B11 B9 Ru 121.3(2) ?
B9 B10 B4 60.1(2) ?
B9 B10 B6 109.0(2) ?
B4 B10 B6 110.8(2) ?
B9 B10 B11 60.7(2) ?
B4 B10 B11 110.8(2) ?
B6 B10 B11 61.0(2) ?
B9 B10 B5 108.9(2) ?
B4 B10 B5 61.0(2) ?
B6 B10 B5 61.8(2) ?
B11 B10 B5 111.4(2) ?
B9 B10 Ru 66.3(2) ?
B4 B10 Ru 63.89(15) ?
B6 B10 Ru 174.0(2) ?
B11 B10 Ru 117.3(2) ?
B5 B10 Ru 115.5(2) ?
B7 B11 B10 105.9(2) ?
B7 B11 B9 105.4(2) ?
B10 B11 B9 58.8(2) ?
B7 B11 B6 60.0(2) ?
B10 B11 B6 58.9(2) ?
B9 B11 B6 105.7(2) ?
B7 B11 B8 59.9(2) ?
B10 B11 B8 106.2(2) ?
B9 B11 B8 58.7(2) ?
B6 B11 B8 107.7(2) ?
H4 Ru H9 95.2(12) ?
H4 Ru H10 85.8(11) ?
H9 Ru H10 83.6(10) ?
H4 Ru P2 89.8(9) yes
H9 Ru P2 89.2(8) yes
H10 Ru P2 171.2(7) yes
H4 Ru P1 90.3(9) yes
H9 Ru P1 169.7(8) yes
H10 Ru P1 88.1(7) yes
P2 Ru P1 99.54(3) yes
H4 Ru B4 31.1(9) ?
H9 Ru B4 70.0(7) ?
H10 Ru B4 65.9(7) ?
P2 Ru B4 106.87(9) ?
P1 Ru B4 112.06(8) ?
H4 Ru B9 73.1(9) ?
H9 Ru B9 28.5(7) ?
H10 Ru B9 64.8(7) ?
P2 Ru B9 106.60(9) ?
P1 Ru B9 148.67(8) ?
B4 Ru B9 43.82(11) ?
H4 Ru Cl 175.5(9) yes
H9 Ru Cl 80.6(7) yes
H10 Ru Cl 92.3(7) yes
P2 Ru Cl 91.49(3) yes
P1 Ru Cl 93.71(3) yes
B4 Ru Cl 144.60(8) ?
B9 Ru Cl 102.43(8) ?
H4 Ru B10 69.2(10) ?
H9 Ru B10 66.9(8) ?
H10 Ru B10 25.8(7) ?
P2 Ru B10 145.55(8) ?
P1 Ru B10 107.32(8) ?
B4 Ru B10 42.94(11) ?
B9 Ru B10 42.24(11) ?
Cl Ru B10 107.56(8) ?
C40 P1 C20 102.27(13) ?
C40 P1 C30 101.67(13) ?
C20 P1 C30 102.56(14) ?
C40 P1 Ru 116.93(9) ?
C20 P1 Ru 120.49(9) ?
C30 P1 Ru 110.46(10) ?
C21 C20 C25 117.4(3) ?
C21 C20 P1 121.0(2) ?
C25 C20 P1 121.6(2) ?
C22 C21 C20 121.1(3) ?
C23 C22 C21 120.4(3) ?
C24 C23 C22 119.5(3) ?
C23 C24 C25 120.1(3) ?
C24 C25 C20 121.5(3) ?
C31 C30 C35 118.2(3) ?
C31 C30 P1 120.6(2) ?
C35 C30 P1 121.0(3) ?
C32 C31 C30 120.9(3) ?
C33 C32 C31 120.7(4) ?
C32 C33 C34 118.8(3) ?
C33 C34 C35 121.4(3) ?
C34 C35 C30 119.9(3) ?
C45 C40 C41 118.8(3) ?
C45 C40 P1 120.1(2) ?
C41 C40 P1 120.9(2) ?
C42 C41 C40 120.3(3) ?
C43 C42 C41 120.2(3) ?
C42 C43 C44 120.0(3) ?
C43 C44 C45 120.0(3) ?
C44 C45 C40 120.5(3) ?
C60 P2 C70 104.73(12) ?
C60 P2 C50 100.72(12) ?
C70 P2 C50 103.41(12) ?
C60 P2 Ru 108.23(9) ?
C70 P2 Ru 115.41(9) ?
C50 P2 Ru 122.19(9) ?
C55 C50 C51 118.2(2) ?
C55 C50 P2 120.0(2) ?
C51 C50 P2 121.5(2) ?
C52 C51 C50 120.0(3) ?
C53 C52 C51 120.7(3) ?
C54 C53 C52 119.8(3) ?
C53 C54 C55 120.0(3) ?
C54 C55 C50 121.2(3) ?
C65 C60 C61 118.8(2) ?
C65 C60 P2 123.0(2) ?
C61 C60 P2 118.1(2) ?
C62 C61 C60 120.7(3) ?
C63 C62 C61 119.9(3) ?
C62 C63 C64 120.2(3) ?
C63 C64 C65 120.4(3) ?
C64 C65 C60 120.0(3) ?
C71 C70 C75 118.2(3) ?
C71 C70 P2 122.5(2) ?
C75 C70 P2 119.2(2) ?
C72 C71 C70 121.1(3) ?
C71 C72 C73 119.8(3) ?
C74 C73 C72 120.2(3) ?
C73 C74 C75 119.8(3) ?
C74 C75 C70 120.8(3) ?

loop_
_geom_bond_atom_site_label_1
_geom_bond_atom_site_label_2
_geom_bond_distance
_geom_bond_publ_flag
Re C3 1.909(3) yes
Re C5 1.920(4) yes
Re C4 1.937(3) yes
Re C2 2.332(3) yes
Re C1 2.333(3) yes
Re B4 2.336(3) yes
Re B5 2.341(4) yes
Re B3 2.347(3) yes
C3 O3 1.154(4) yes
C4 O4 1.149(3) yes
C5 O5 1.148(4) yes
C1 C2 1.629(4) ?
C1 B5 1.701(4) ?
C1 B6 1.718(5) ?
C1 B7 1.736(5) ?
C2 B3 1.681(4) ?
C2 B8 1.717(4) ?
C2 B7 1.736(5) ?
B3 B9 1.774(4) ?
B3 B8 1.802(5) ?
B3 B4 1.822(4) ?
B4 B9 1.751(4) ?
B4 B10 1.752(5) ?
B4 B5 1.793(5) ?
B4 Ru 2.310(3) yes
B5 B10 1.781(5) ?
B5 B6 1.814(5) ?
B6 B10 1.753(5) ?
B6 B7 1.778(5) ?
B6 B11 1.792(5) ?
B7 B11 1.765(5) ?
B7 B8 1.780(5) ?
B8 B9 1.756(4) ?
B8 B11 1.803(5) ?
B9 B10 1.746(5) ?
B9 B11 1.781(5) ?
B9 Ru 2.379(3) yes
B10 B11 1.775(5) ?
B10 Ru 2.462(3) yes
Ru P2 2.2870(8) yes
Ru P1 2.3093(7) yes
Ru Cl 2.3819(7) yes
P1 C40 1.831(3) yes
P1 C20 1.837(3) yes
P1 C30 1.848(3) yes
C20 C21 1.387(4) ?
C20 C25 1.398(4) ?
C21 C22 1.384(4) ?
C22 C23 1.378(4) ?
C23 C24 1.374(5) ?
C24 C25 1.379(4) ?
C30 C31 1.392(4) ?
C30 C35 1.394(4) ?
C31 C32 1.387(4) ?
C32 C33 1.369(5) ?
C33 C34 1.379(5) ?
C34 C35 1.388(5) ?
C40 C45 1.392(4) ?
C40 C41 1.393(4) ?
C41 C42 1.389(4) ?
C42 C43 1.377(4) ?
C43 C44 1.382(4) ?
C44 C45 1.385(4) ?
P2 C60 1.832(3) yes
P2 C70 1.832(3) yes
P2 C50 1.841(3) yes
C50 C55 1.395(4) ?
C50 C51 1.400(4) ?
C51 C52 1.387(4) ?
C52 C53 1.383(4) ?
C53 C54 1.376(4) ?
C54 C55 1.383(4) ?
C60 C65 1.394(4) ?
C60 C61 1.402(4) ?
C61 C62 1.387(4) ?
C62 C63 1.380(5) ?
C63 C64 1.383(5) ?
C64 C65 1.393(4) ?
C70 C71 1.392(4) ?
C70 C75 1.394(4) ?
C71 C72 1.378(4) ?
C72 C73 1.386(4) ?
C73 C74 1.375(4) ?
C74 C75 1.388(4) ?
